data_4317265
loop_
_publ_author_name
'Yinfeng Han'
'Xiaoyan Li'
'Liqing Li'
'Chunlin Ma'
'Zhen Shen'
'You Song'
'Xiaozeng You'

_publ_contact_author_email hanyfeng@yahoo.cn
_publ_contact_author_name 'Yinfeng Han'
_publ_section_title
;
 Structures and Properties of Porous Coordination Polymers Based on
 Lanthanide Carboxylate Building Units
;
_journal_name_full 'Inorganic Chemistry'
_journal_page_first 10781
_journal_page_last 10787
_journal_paper_doi 10.1021/ic902194g
_journal_volume 49
_journal_year 2010
_chemical_formula_moiety 'C90 H81 N6 Nd6 O45, 3(C3 H7 N O)'
_chemical_formula_sum 'C99 H102 N9 Nd6 O48'
_chemical_formula_weight 3051.34
_chemical_name_systematic
;
?
;
_space_group_IT_number 2
_symmetry_cell_setting triclinic
_symmetry_space_group_name_Hall '-P 1'
_symmetry_space_group_name_H-M 'P -1'
_atom_sites_solution_hydrogens geom
_atom_sites_solution_primary direct
_atom_sites_solution_secondary difmap
_audit_creation_method SHELXL-97
_cell_angle_alpha 86.638(2)
_cell_angle_beta 79.666(2)
_cell_angle_gamma 73.206(2)
_cell_formula_units_Z 2
_cell_length_a 11.1436(14)
_cell_length_b 17.850(2)
_cell_length_c 29.340(4)
_cell_measurement_reflns_used 6424
_cell_measurement_temperature 298(2)
_cell_measurement_theta_max 27.50
_cell_measurement_theta_min 2.20
_cell_volume 5496.4(12)
_computing_cell_refinement 'SAINTPLUS(Bruker, 2003)'
_computing_data_collection 'SMART(Bruker, 2003)'
_computing_data_reduction SAINTPLUS
_computing_molecular_graphics 'SHELXTL(Bruker, 2008)'
_computing_publication_material SHELXTL
_computing_structure_refinement 'SHELXL-97 (Sheldrick, 2008)'
_computing_structure_solution 'SHELXS-97 (Sheldrick, 2008)'
_diffrn_ambient_temperature 298(2)
_diffrn_measured_fraction_theta_full 0.975
_diffrn_measured_fraction_theta_max 0.975
_diffrn_measurement_device_type 'Bruker Smart Apex CCD area detector'
_diffrn_measurement_method 'phi and omega scans'
_diffrn_radiation_monochromator graphite
_diffrn_radiation_source 'fine-focus sealed tube'
_diffrn_radiation_type MoK\a
_diffrn_radiation_wavelength 0.71073
_diffrn_reflns_av_R_equivalents 0.0604
_diffrn_reflns_av_sigmaI/netI 0.0989
_diffrn_reflns_limit_h_max 13
_diffrn_reflns_limit_h_min -13
_diffrn_reflns_limit_k_max 11
_diffrn_reflns_limit_k_min -22
_diffrn_reflns_limit_l_max 36
_diffrn_reflns_limit_l_min -36
_diffrn_reflns_number 29723
_diffrn_reflns_theta_full 26.00
_diffrn_reflns_theta_max 26.00
_diffrn_reflns_theta_min 1.84
_exptl_absorpt_coefficient_mu 2.880
_exptl_absorpt_correction_T_max 0.5572
_exptl_absorpt_correction_T_min 0.4787
_exptl_absorpt_correction_type multi-scan
_exptl_absorpt_process_details SADABS(Sheldrick,2003)
_exptl_crystal_colour colorless
_exptl_crystal_density_diffrn 1.844
_exptl_crystal_density_method 'not measured'
_exptl_crystal_description block
_exptl_crystal_F_000 3006
_exptl_crystal_size_max 0.30
_exptl_crystal_size_mid 0.26
_exptl_crystal_size_min 0.23
_refine_diff_density_max 4.885
_refine_diff_density_min -2.180
_refine_diff_density_rms 0.262
_refine_ls_extinction_method none
_refine_ls_goodness_of_fit_ref 1.024
_refine_ls_hydrogen_treatment constr
_refine_ls_matrix_type full
_refine_ls_number_parameters 1459
_refine_ls_number_reflns 21066
_refine_ls_number_restraints 990
_refine_ls_restrained_S_all 1.018
_refine_ls_R_factor_all 0.0899
_refine_ls_R_factor_gt 0.0644
_refine_ls_shift/su_max 0.037
_refine_ls_shift/su_mean 0.001
_refine_ls_structure_factor_coef Fsqd
_refine_ls_weighting_details 'calc w=1/[\s^2^(Fo^2^)+(0.0709P)^2^+0.0000P] where P=(Fo^2^+2Fc^2^)/3'
_refine_ls_weighting_scheme calc
_refine_ls_wR_factor_gt 0.1588
_refine_ls_wR_factor_ref 0.1683
_reflns_number_gt 14292
_reflns_number_total 21066
_reflns_threshold_expression >2sigma(I)
_cod_data_source_file ic902194g_si_002_03.cif
_cod_data_source_block 3Nd
_cod_original_cell_volume 5496.6(12)
_cod_original_sg_symbol_Hall '-p 1'
_cod_database_code 4317265

loop_
_symmetry_equiv_pos_as_xyz
'x, y, z'
'-x, -y, -z'

loop_
_atom_site_label
_atom_site_type_symbol
_atom_site_fract_x
_atom_site_fract_y
_atom_site_fract_z
_atom_site_U_iso_or_equiv
_atom_site_adp_type
_atom_site_occupancy
_atom_site_symmetry_multiplicity
_atom_site_calc_flag
_atom_site_refinement_flags
_atom_site_disorder_assembly
_atom_site_disorder_group
Nd1 Nd 0.75613(4) 0.71079(3) 0.379343(16) 0.02025(13) Uani 1 1 d . . .
Nd2 Nd 0.43940(4) 0.60984(3) 0.035094(16) 0.01733(12) Uani 1 1 d . . .
Nd3 Nd 0.88414(4) 0.49526(3) 0.309185(16) 0.01991(13) Uani 1 1 d . . .
Nd4 Nd 0.45372(4) 0.88984(3) 0.035805(16) 0.01995(13) Uani 1 1 d . . .
Nd5 Nd 0.89265(5) 0.20516(3) 0.289542(17) 0.02404(14) Uani 1 1 d . . .
Nd6 Nd 0.80166(5) 0.98619(3) 0.356736(17) 0.02356(14) Uani 1 1 d . . .
C1 C -0.0936(8) 1.1822(5) -0.0206(3) 0.0182(19) Uani 1 1 d U . .
C2 C 0.0028(8) 1.2171(5) -0.0318(3) 0.021(2) Uani 1 1 d U . .
H2A H -0.0106 1.2633 -0.0491 0.026 Uiso 1 1 calc R . .
C3 C 0.1185(8) 1.1853(5) -0.0181(3) 0.022(2) Uani 1 1 d U . .
H3A H 0.1840 1.2085 -0.0266 0.026 Uiso 1 1 calc R . .
C4 C 0.1361(8) 1.1163(5) 0.0094(3) 0.0186(19) Uani 1 1 d U . .
C5 C 0.0374(8) 1.0836(6) 0.0218(3) 0.026(2) Uani 1 1 d U . .
H5A H 0.0484 1.0390 0.0405 0.031 Uiso 1 1 calc R . .
C6 C -0.0772(8) 1.1154(5) 0.0072(3) 0.026(2) Uani 1 1 d U . .
H6A H -0.1431 1.0925 0.0159 0.031 Uiso 1 1 calc R . .
C7 C -0.2159(8) 1.2143(5) -0.0400(3) 0.020(2) Uani 1 1 d U . .
C8 C 0.2651(8) 1.0798(6) 0.0238(3) 0.024(2) Uani 1 1 d U . .
C9 C 1.4343(8) -0.0802(5) 0.3493(3) 0.0191(19) Uani 1 1 d U . .
C10 C 1.4306(8) -0.0212(5) 0.3157(3) 0.025(2) Uani 1 1 d U . .
H10A H 1.5034 -0.0058 0.3043 0.030 Uiso 1 1 calc R . .
C11 C 1.3207(8) 0.0137(5) 0.2995(3) 0.025(2) Uani 1 1 d U . .
H11A H 1.3184 0.0540 0.2778 0.030 Uiso 1 1 calc R . .
C12 C 1.2133(8) -0.0095(5) 0.3146(3) 0.021(2) Uani 1 1 d U . .
C13 C 1.2166(8) -0.0707(5) 0.3472(3) 0.024(2) Uani 1 1 d U . .
H13A H 1.1449 -0.0878 0.3573 0.028 Uiso 1 1 calc R . .
C14 C 1.3269(8) -0.1045(5) 0.3638(3) 0.025(2) Uani 1 1 d U . .
H14A H 1.3296 -0.1450 0.3854 0.030 Uiso 1 1 calc R . .
C15 C 1.5547(8) -0.1161(6) 0.3691(3) 0.024(2) Uani 1 1 d U . .
C16 C 1.0881(9) 0.0335(6) 0.2978(3) 0.026(2) Uani 1 1 d U . .
C17 C 1.3299(8) 0.3249(6) 0.3052(3) 0.025(2) Uani 1 1 d U . .
H17A H 1.3106 0.3756 0.2933 0.030 Uiso 1 1 calc R . .
C18 C 1.4468(9) 0.2925(6) 0.3175(3) 0.029(2) Uani 1 1 d U . .
H18A H 1.5064 0.3206 0.3138 0.034 Uiso 1 1 calc R . .
C19 C 1.4757(8) 0.2161(5) 0.3359(3) 0.022(2) Uani 1 1 d U . .
C20 C 1.3855(8) 0.1765(6) 0.3419(3) 0.029(2) Uani 1 1 d U . .
H20A H 1.4034 0.1266 0.3550 0.035 Uiso 1 1 calc R . .
C21 C 1.2688(9) 0.2094(6) 0.3288(3) 0.029(2) Uani 1 1 d U . .
H21A H 1.2092 0.1813 0.3324 0.035 Uiso 1 1 calc R . .
C22 C 1.2401(8) 0.2846(5) 0.3100(3) 0.021(2) Uani 1 1 d U . .
C23 C 1.6097(9) 0.1780(6) 0.3474(3) 0.028(2) Uani 1 1 d U . .
C24 C 1.1144(8) 0.3169(5) 0.2934(3) 0.0194(19) Uani 1 1 d U . .
C25 C 0.2838(8) 0.8855(5) -0.1663(3) 0.022(2) Uani 1 1 d U . .
H25A H 0.2534 0.8432 -0.1699 0.026 Uiso 1 1 calc R . .
C26 C 0.3194(8) 0.8960(5) -0.1248(3) 0.023(2) Uani 1 1 d U . .
H26A H 0.3112 0.8609 -0.1006 0.028 Uiso 1 1 calc R . .
C27 C 0.3664(8) 0.9572(5) -0.1186(3) 0.021(2) Uani 1 1 d U . .
C28 C 0.3786(8) 1.0091(5) -0.1558(3) 0.024(2) Uani 1 1 d U . .
H28A H 0.4116 1.0505 -0.1527 0.029 Uiso 1 1 calc R . .
C29 C 0.3418(8) 0.9991(5) -0.1972(3) 0.022(2) Uani 1 1 d U . .
H29A H 0.3499 1.0341 -0.2215 0.026 Uiso 1 1 calc R . .
C30 C 0.2936(8) 0.9383(5) -0.2028(3) 0.0192(19) Uani 1 1 d U . .
C31 C 0.4083(8) 0.9679(5) -0.0738(3) 0.023(2) Uani 1 1 d U . .
C32 C 0.2502(8) 0.9283(5) -0.2473(3) 0.021(2) Uani 1 1 d U . .
C33 C 0.9759(8) 0.7970(6) 0.5524(3) 0.027(2) Uani 1 1 d U . .
H33A H 0.9623 0.7653 0.5780 0.033 Uiso 1 1 calc R . .
C34 C 0.9406(8) 0.7846(5) 0.5116(3) 0.023(2) Uani 1 1 d U . .
H34A H 0.9040 0.7445 0.5096 0.028 Uiso 1 1 calc R . .
C35 C 0.9600(8) 0.8329(5) 0.4729(3) 0.0176(19) Uani 1 1 d U . .
C36 C 1.0174(8) 0.8913(5) 0.4764(3) 0.025(2) Uani 1 1 d U . .
H36A H 1.0316 0.9228 0.4508 0.030 Uiso 1 1 calc R . .
C37 C 1.0535(8) 0.9030(5) 0.5170(3) 0.026(2) Uani 1 1 d U . .
H37A H 1.0925 0.9421 0.5186 0.032 Uiso 1 1 calc R . .
C38 C 1.0322(8) 0.8568(5) 0.5559(3) 0.021(2) Uani 1 1 d U . .
C39 C 0.9112(8) 0.8250(5) 0.4291(3) 0.0189(19) Uani 1 1 d U . .
C40 C 1.0682(9) 0.8741(6) 0.6005(3) 0.027(2) Uani 1 1 d U . .
C41 C 1.3554(9) 0.6734(6) 0.3508(3) 0.033(2) Uani 1 1 d U . .
H41A H 1.3808 0.7171 0.3556 0.039 Uiso 1 1 calc R . .
C42 C 1.2333(9) 0.6825(6) 0.3434(3) 0.029(2) Uani 1 1 d U . .
H42A H 1.1760 0.7322 0.3439 0.035 Uiso 1 1 calc R . .
C43 C 1.1961(8) 0.6181(5) 0.3352(3) 0.022(2) Uani 1 1 d U . .
C44 C 1.2810(9) 0.5462(6) 0.3344(3) 0.030(2) Uani 1 1 d U . .
H44A H 1.2568 0.5025 0.3285 0.036 Uiso 1 1 calc R . .
C45 C 1.4021(9) 0.5370(6) 0.3422(3) 0.031(2) Uani 1 1 d U . .
H45A H 1.4591 0.4872 0.3414 0.037 Uiso 1 1 calc R . .
C46 C 1.4401(8) 0.6000(5) 0.3510(3) 0.022(2) Uani 1 1 d U . .
C47 C 1.5705(8) 0.5898(6) 0.3614(3) 0.025(2) Uani 1 1 d U . .
C48 C 1.0611(8) 0.6274(6) 0.3263(3) 0.024(2) Uani 1 1 d U . .
C49 C 0.6266(8) 0.3383(5) 0.1401(3) 0.024(2) Uani 1 1 d U . .
H49A H 0.5976 0.2988 0.1306 0.029 Uiso 1 1 calc R . .
C50 C 0.6374(8) 0.4006(5) 0.1102(3) 0.021(2) Uani 1 1 d U . .
C51 C 0.6807(8) 0.4590(6) 0.1242(3) 0.026(2) Uani 1 1 d U . .
H51A H 0.6868 0.5010 0.1046 0.031 Uiso 1 1 calc R . .
C52 C 0.6587(8) 0.3347(5) 0.1835(3) 0.023(2) Uani 1 1 d U . .
H52A H 0.6503 0.2934 0.2034 0.027 Uiso 1 1 calc R . .
C53 C 0.6009(8) 0.4029(5) 0.0632(3) 0.0196(19) Uani 1 1 d U . .
C54 C 0.7461(8) 0.3886(5) 0.2442(3) 0.0182(19) Uani 1 1 d U . .
C55 C 0.7151(8) 0.4552(5) 0.1673(3) 0.025(2) Uani 1 1 d U . .
H55A H 0.7460 0.4941 0.1764 0.030 Uiso 1 1 calc R . .
C56 C 0.7036(8) 0.3932(5) 0.1972(3) 0.0184(19) Uani 1 1 d U . .
C57 C 0.5855(7) 0.7194(5) 0.0974(3) 0.0151(18) Uani 1 1 d U . .
C58 C 0.6270(8) 0.7143(5) 0.1440(3) 0.0169(19) Uani 1 1 d U . .
C59 C 0.6089(8) 0.6549(5) 0.1747(3) 0.023(2) Uani 1 1 d U . .
H59A H 0.5728 0.6181 0.1661 0.028 Uiso 1 1 calc R . .
C60 C 0.6441(8) 0.6499(5) 0.2181(3) 0.024(2) Uani 1 1 d U . .
H60A H 0.6357 0.6083 0.2378 0.029 Uiso 1 1 calc R . .
C61 C 0.6916(8) 0.7065(5) 0.2319(3) 0.0192(19) Uani 1 1 d U . .
C62 C 0.7093(8) 0.7665(6) 0.2014(3) 0.027(2) Uani 1 1 d U . .
H62A H 0.7424 0.8045 0.2103 0.033 Uiso 1 1 calc R . .
C63 C 0.6772(8) 0.7693(5) 0.1576(3) 0.024(2) Uani 1 1 d U . .
H63A H 0.6899 0.8092 0.1372 0.029 Uiso 1 1 calc R . .
C64 C 0.7270(8) 0.7028(6) 0.2800(3) 0.025(2) Uani 1 1 d U . .
C65 C 0.9842(8) 0.4362(6) 0.4811(3) 0.030(2) Uani 1 1 d U . .
H65A H 0.9739 0.3925 0.4683 0.036 Uiso 1 1 calc R . .
C66 C 0.9832(9) 0.5694(6) 0.4757(3) 0.030(2) Uani 1 1 d U . .
H66A H 0.9723 0.6165 0.4594 0.036 Uiso 1 1 calc R . .
C67 C 0.9666(8) 0.5051(5) 0.4563(3) 0.022(2) Uani 1 1 d U . .
C68 C 0.9295(8) 0.5105(6) 0.4092(3) 0.024(2) Uani 1 1 d U . .
C69 C 0.6236(12) 0.5237(7) 0.5369(4) 0.061(2) Uani 1 1 d U . .
H69A H 0.6150 0.4986 0.5101 0.091 Uiso 1 1 calc R . .
H69B H 0.5473 0.5312 0.5594 0.091 Uiso 1 1 calc R . .
H69C H 0.6945 0.4915 0.5499 0.091 Uiso 1 1 calc R . .
C70 C 0.6587(12) 0.6472(7) 0.5592(4) 0.061(2) Uani 1 1 d U . .
H70A H 0.6695 0.6958 0.5460 0.091 Uiso 1 1 calc R . .
H70B H 0.7318 0.6199 0.5727 0.091 Uiso 1 1 calc R . .
H70C H 0.5840 0.6573 0.5826 0.091 Uiso 1 1 calc R . .
C71 C 0.6552(11) 0.6214(7) 0.4796(4) 0.050(2) Uani 1 1 d U . .
C72 C 0.6080(11) 0.8708(7) 0.5348(4) 0.052(2) Uani 1 1 d U . .
H72A H 0.5906 0.8403 0.5122 0.079 Uiso 1 1 calc R . .
H72B H 0.5329 0.8896 0.5575 0.079 Uiso 1 1 calc R . .
H72C H 0.6754 0.8388 0.5497 0.079 Uiso 1 1 calc R . .
C73 C 0.6766(11) 0.9861(7) 0.5416(4) 0.051(2) Uani 1 1 d U . .
H73A H 0.7007 1.0281 0.5240 0.076 Uiso 1 1 calc R . .
H73B H 0.7458 0.9561 0.5563 0.076 Uiso 1 1 calc R . .
H73C H 0.6036 1.0074 0.5648 0.076 Uiso 1 1 calc R . .
C74 C 0.6555(10) 0.9400(7) 0.4666(4) 0.0458(19) Uani 1 1 d U . .
C75 C 0.9890(12) 0.2406(8) 0.1075(5) 0.065(2) Uani 1 1 d U . .
H75A H 0.9643 0.1986 0.1249 0.098 Uiso 1 1 calc R . .
H75B H 1.0629 0.2194 0.0847 0.098 Uiso 1 1 calc R . .
H75C H 0.9206 0.2705 0.0923 0.098 Uiso 1 1 calc R . .
C76 C 1.0586(12) 0.3575(7) 0.1174(4) 0.062(2) Uani 1 1 d U . .
H76A H 1.0759 0.3849 0.1415 0.094 Uiso 1 1 calc R . .
H76B H 0.9927 0.3920 0.1028 0.094 Uiso 1 1 calc R . .
H76C H 1.1344 0.3399 0.0948 0.094 Uiso 1 1 calc R . .
C77 C 1.0071(11) 0.2782(7) 0.1830(4) 0.053(2) Uani 1 1 d U . .
C78 C 0.9668(8) 0.4352(5) -0.0100(3) 0.023(2) Uani 1 1 d U . .
H78A H 0.9442 0.3912 -0.0165 0.028 Uiso 1 1 calc R . .
C79 C 0.9130(8) 0.5724(5) 0.0024(3) 0.023(2) Uani 1 1 d U . .
H79A H 0.8538 0.6214 0.0044 0.028 Uiso 1 1 calc R . .
C80 C 0.7452(8) 0.5159(5) -0.0179(3) 0.021(2) Uani 1 1 d U . .
C81 C 0.3446(12) 0.8741(8) 0.2178(5) 0.067(2) Uani 1 1 d U . .
H81A H 0.3683 0.9152 0.1991 0.101 Uiso 1 1 calc R . .
H81B H 0.4143 0.8452 0.2326 0.101 Uiso 1 1 calc R . .
H81C H 0.2720 0.8962 0.2409 0.101 Uiso 1 1 calc R . .
C82 C 0.2738(12) 0.7573(8) 0.2124(5) 0.065(2) Uani 1 1 d U . .
H82A H 0.2557 0.7277 0.1894 0.098 Uiso 1 1 calc R . .
H82B H 0.1987 0.7763 0.2350 0.098 Uiso 1 1 calc R . .
H82C H 0.3405 0.7243 0.2272 0.098 Uiso 1 1 calc R . .
C83 C 0.3243(11) 0.8309(8) 0.1452(4) 0.058(2) Uani 1 1 d U . .
H83A H 0.3046 0.7942 0.1289 0.069 Uiso 1 1 calc R . .
C84 C 0.3314(10) 0.5354(7) 0.2131(4) 0.048(2) Uani 1 1 d U . .
H84A H 0.3445 0.5841 0.2011 0.072 Uiso 1 1 calc R . .
H84B H 0.4026 0.5066 0.2272 0.072 Uiso 1 1 calc R . .
H84C H 0.2552 0.5454 0.2358 0.072 Uiso 1 1 calc R . .
C85 C 0.2949(10) 0.4150(6) 0.1868(4) 0.0441(19) Uani 1 1 d U . .
H85A H 0.2862 0.3930 0.1589 0.066 Uiso 1 1 calc R . .
H85B H 0.2179 0.4218 0.2089 0.066 Uiso 1 1 calc R . .
H85C H 0.3645 0.3804 0.1994 0.066 Uiso 1 1 calc R . .
C86 C 0.3364(9) 0.5164(6) 0.1323(4) 0.0369(18) Uani 1 1 d U . .
H86A H 0.3305 0.4844 0.1093 0.044 Uiso 1 1 calc R . .
C87 C 0.9893(10) 0.5723(7) 0.1304(4) 0.047(2) Uani 1 1 d U . .
H87A H 0.9720 0.5247 0.1426 0.070 Uiso 1 1 calc R . .
H87B H 1.0653 0.5601 0.1075 0.070 Uiso 1 1 calc R . .
H87C H 0.9192 0.6031 0.1164 0.070 Uiso 1 1 calc R . .
C88 C 1.0359(10) 0.6906(6) 0.1547(4) 0.046(2) Uani 1 1 d U . .
H88A H 1.0481 0.7130 0.1818 0.070 Uiso 1 1 calc R . .
H88B H 0.9666 0.7259 0.1422 0.070 Uiso 1 1 calc R . .
H88C H 1.1120 0.6814 0.1320 0.070 Uiso 1 1 calc R . .
C89 C 0.9896(9) 0.5923(6) 0.2103(4) 0.0365(18) Uani 1 1 d U . .
H89A H 0.9959 0.6249 0.2328 0.044 Uiso 1 1 calc R . .
C90 C 0.8783(8) 0.5081(5) -0.0082(3) 0.0194(19) Uani 1 1 d U . .
C91 C 0.0477(11) 1.0173(7) 0.1572(4) 0.059(2) Uani 1 1 d U . .
H91A H 0.0594 1.0336 0.1862 0.088 Uiso 1 1 calc R . .
H91B H -0.0159 1.0579 0.1449 0.088 Uiso 1 1 calc R . .
H91C H 0.1265 1.0069 0.1358 0.088 Uiso 1 1 calc R . .
C92 C -0.0146(11) 0.9158(7) 0.1236(4) 0.056(2) Uani 1 1 d U . .
H92A H -0.0405 0.8694 0.1322 0.084 Uiso 1 1 calc R . .
H92B H 0.0622 0.9029 0.1011 0.084 Uiso 1 1 calc R . .
H92C H -0.0803 0.9534 0.1105 0.084 Uiso 1 1 calc R . .
C93 C -0.0149(11) 0.9171(7) 0.2057(4) 0.052(2) Uani 1 1 d U . .
H93A H -0.0021 0.9407 0.2311 0.063 Uiso 1 1 calc R . .
C94 C 0.3646(13) 0.7989(8) 0.5065(5) 0.071(2) Uani 1 1 d U . .
H94A H 0.3738 0.8160 0.5358 0.106 Uiso 1 1 calc R . .
H94B H 0.3013 0.8388 0.4936 0.106 Uiso 1 1 calc R . .
H94C H 0.4444 0.7891 0.4857 0.106 Uiso 1 1 calc R . .
C95 C 0.3112(12) 0.6952(8) 0.4715(5) 0.069(2) Uani 1 1 d U . .
H95A H 0.2858 0.6482 0.4783 0.104 Uiso 1 1 calc R . .
H95B H 0.3908 0.6836 0.4505 0.104 Uiso 1 1 calc R . .
H95C H 0.2476 0.7329 0.4574 0.104 Uiso 1 1 calc R . .
C96 C 0.3013(12) 0.6960(8) 0.5532(5) 0.066(2) Uani 1 1 d U . .
H96A H 0.3107 0.7208 0.5788 0.079 Uiso 1 1 calc R . .
C97 C 0.6420(10) 0.8011(7) 0.8037(4) 0.048(2) Uani 1 1 d U . .
H97A H 0.6126 0.7557 0.8114 0.072 Uiso 1 1 calc R . .
H97B H 0.7199 0.7871 0.7818 0.072 Uiso 1 1 calc R . .
H97C H 0.5789 0.8404 0.7903 0.072 Uiso 1 1 calc R . .
C98 C 0.7059(10) 0.9009(7) 0.8378(4) 0.047(2) Uani 1 1 d U . .
H98A H 0.7161 0.9176 0.8670 0.071 Uiso 1 1 calc R . .
H98B H 0.6439 0.9415 0.8248 0.071 Uiso 1 1 calc R . .
H98C H 0.7858 0.8898 0.8170 0.071 Uiso 1 1 calc R . .
C99 C 0.6351(10) 0.7986(7) 0.8858(4) 0.0404(19) Uani 1 1 d U . .
H99A H 0.6463 0.8225 0.9114 0.049 Uiso 1 1 calc R . .
N1 N 0.6451(9) 0.5999(6) 0.5234(4) 0.0534(19) Uani 1 1 d U . .
N2 N 0.6464(8) 0.9374(5) 0.5118(3) 0.0414(17) Uani 1 1 d U . .
N3 N 1.0169(9) 0.2891(6) 0.1375(3) 0.0522(19) Uani 1 1 d U . .
N4 N 0.0077(9) 0.9482(6) 0.1640(3) 0.0499(19) Uani 1 1 d U . .
N5 N 0.3147(9) 0.8242(6) 0.1898(4) 0.0527(19) Uani 1 1 d U . .
N6 N 0.3195(8) 0.4910(5) 0.1763(3) 0.0394(16) Uani 1 1 d U . .
N7 N 1.0063(8) 0.6156(5) 0.1672(3) 0.0371(16) Uani 1 1 d U . .
N8 N 0.3250(10) 0.7264(7) 0.5133(4) 0.063(2) Uani 1 1 d U . .
N9 N 0.6638(8) 0.8310(5) 0.8447(3) 0.0394(17) Uani 1 1 d U . .
O1 O -0.2799(6) 1.1672(4) -0.0421(2) 0.0369(17) Uani 1 1 d U . .
O2 O -0.2444(6) 1.2832(4) -0.0548(2) 0.0266(15) Uani 1 1 d U . .
O3 O 0.3464(6) 1.1155(4) 0.0148(2) 0.0303(16) Uani 1 1 d U . .
O4 O 0.2789(6) 1.0147(4) 0.0437(2) 0.0312(16) Uani 1 1 d U . .
O5 O 1.5616(6) -0.1767(4) 0.3931(2) 0.0282(15) Uani 1 1 d U . .
O6 O 1.6401(6) -0.0839(4) 0.3611(2) 0.0417(19) Uani 1 1 d U . .
O7 O 0.9949(6) 0.0073(4) 0.3100(2) 0.0347(17) Uani 1 1 d U . .
O8 O 1.0861(6) 0.0910(4) 0.2730(2) 0.0344(17) Uani 1 1 d U . .
O9 O 1.6254(6) 0.1102(4) 0.3636(2) 0.0364(17) Uani 1 1 d U . .
O10 O 1.6882(6) 0.2148(4) 0.3404(2) 0.0304(16) Uani 1 1 d U . .
O11 O 1.0799(6) 0.3891(4) 0.2856(2) 0.0280(15) Uani 1 1 d U . .
O12 O 1.0564(6) 0.2711(4) 0.2852(2) 0.0340(17) Uani 1 1 d U . .
O14 O 0.2579(6) 0.9804(4) -0.2779(2) 0.0352(17) Uani 1 1 d U . .
O15 O 0.4489(6) 1.0255(4) -0.0708(2) 0.0356(17) Uani 1 1 d U . .
O16 O 0.3952(6) 0.9188(4) -0.0421(2) 0.0327(16) Uani 1 1 d U . .
O17 O 1.1151(6) 0.9288(4) 0.6005(2) 0.0367(17) Uani 1 1 d U . .
O18 O 1.0461(6) 0.8297(4) 0.6349(2) 0.0386(18) Uani 1 1 d U . .
O19 O 0.9293(6) 0.8729(4) 0.3969(2) 0.0316(16) Uani 1 1 d U . .
O20 O 0.8590(6) 0.7733(4) 0.4273(2) 0.0318(16) Uani 1 1 d U . .
O21 O 1.6566(6) 0.5260(4) 0.3503(2) 0.0361(17) Uani 1 1 d U . .
O22 O 1.5876(6) 0.6457(4) 0.3810(2) 0.0317(16) Uani 1 1 d U . .
O23 O 0.9758(6) 0.6914(4) 0.3367(2) 0.0298(16) Uani 1 1 d U . .
O24 O 1.0453(6) 0.5684(4) 0.3095(2) 0.0317(16) Uani 1 1 d U . .
O25 O 0.6280(6) 0.3403(4) 0.0416(2) 0.0272(15) Uani 1 1 d U . .
O26 O 0.5476(5) 0.4683(3) 0.04621(19) 0.0192(13) Uani 1 1 d U . .
O27 O 0.7452(6) 0.3287(4) 0.2681(2) 0.0286(15) Uani 1 1 d U . .
O28 O 0.7758(6) 0.4452(4) 0.2558(2) 0.0335(16) Uani 1 1 d U . .
O29 O 0.5451(6) 0.6661(4) 0.0863(2) 0.0267(15) Uani 1 1 d U . .
O30 O 0.5976(5) 0.7779(4) 0.0722(2) 0.0244(14) Uani 1 1 d U . .
O31 O 0.7093(6) 0.7651(4) 0.2999(2) 0.0305(16) Uani 1 1 d U . .
O32 O 0.7696(5) 0.6370(4) 0.2986(2) 0.0235(14) Uani 1 1 d U . .
O33 O 0.9648(6) 0.4482(4) 0.3859(2) 0.0372(17) Uani 1 1 d U . .
O34 O 0.8698(5) 0.5740(4) 0.3940(2) 0.0240(14) Uani 1 1 d U . .
O35 O 0.6742(6) 0.6843(4) 0.4655(2) 0.0380(18) Uani 1 1 d U . .
O36 O 0.6943(7) 0.9912(5) 0.4437(3) 0.049(2) Uani 1 1 d U . .
O37 O 0.9693(7) 0.2236(5) 0.2028(3) 0.0453(19) Uani 1 1 d U . .
O38 O 0.6616(6) 0.5791(4) -0.0072(2) 0.0278(15) Uani 1 1 d U . .
O39 O 0.3603(7) 0.8867(5) 0.1231(3) 0.047(2) Uani 1 1 d U . .
O40 O 0.3590(6) 0.5787(4) 0.1200(2) 0.0312(16) Uani 1 1 d U . .
O41 O 0.9659(6) 0.5300(4) 0.2236(2) 0.0320(16) Uani 1 1 d U . .
O43 O 0.7307(6) 0.4576(4) -0.0358(2) 0.0266(15) Uani 1 1 d U . .
O44 O -0.0520(8) 0.8586(5) 0.2120(3) 0.065(3) Uani 1 1 d U . .
O45 O 0.2667(9) 0.6357(6) 0.5603(3) 0.074(3) Uani 1 1 d U . .
O46 O 0.2080(6) 0.8714(4) -0.2505(2) 0.0342(17) Uani 1 1 d U . .
O47 O 0.5968(7) 0.7426(5) 0.8935(3) 0.052(2) Uani 1 1 d U . .
O1W O 0.8986(7) 0.8708(5) 0.3078(3) 0.054(2) Uani 1 1 d U . .
H1WA H 0.9793 0.8579 0.3048 0.065 Uiso 1 1 d R . .
H1WB H 0.8770 0.8787 0.2812 0.065 Uiso 1 1 d R . .
O2W O 0.8140(5) 0.3770(3) 0.34790(19) 0.0208(13) Uani 1 1 d U . .
H2WA H 0.7335 0.3920 0.3552 0.025 Uiso 1 1 d R . .
H2WB H 0.8436 0.3671 0.3730 0.025 Uiso 1 1 d R . .
H3WA H 0.5905 0.7048 -0.0125 0.025 Uiso 1 1 d R . .
H3WB H 0.5142 0.7611 -0.0369 0.025 Uiso 1 1 d R . .
O3W O 0.5231(6) 0.7459(4) -0.0084(2) 0.0364(17) Uani 1 1 d U . .

loop_
_atom_site_aniso_label
_atom_site_aniso_U_11
_atom_site_aniso_U_22
_atom_site_aniso_U_33
_atom_site_aniso_U_23
_atom_site_aniso_U_13
_atom_site_aniso_U_12
Nd1 0.0209(3) 0.0222(3) 0.0178(3) -0.0026(2) -0.0092(2) -0.0024(2)
Nd2 0.0182(2) 0.0159(3) 0.0176(2) -0.00172(19) -0.00728(19) -0.0016(2)
Nd3 0.0222(3) 0.0180(3) 0.0193(3) 0.0009(2) -0.0088(2) -0.0024(2)
Nd4 0.0229(3) 0.0201(3) 0.0195(3) 0.0070(2) -0.0111(2) -0.0071(2)
Nd5 0.0246(3) 0.0317(3) 0.0187(3) 0.0089(2) -0.0106(2) -0.0102(2)
Nd6 0.0256(3) 0.0251(3) 0.0204(3) 0.0060(2) -0.0096(2) -0.0056(2)
C1 0.018(2) 0.017(3) 0.018(2) -0.0009(18) -0.0026(18) -0.0042(18)
C2 0.021(3) 0.020(3) 0.022(3) 0.0008(18) -0.0034(18) -0.0055(18)
C3 0.021(3) 0.022(3) 0.023(3) 0.0001(18) -0.0035(18) -0.0071(18)
C4 0.019(2) 0.018(3) 0.019(2) -0.0016(18) -0.0043(18) -0.0042(18)
C5 0.027(3) 0.025(3) 0.026(3) 0.0022(18) -0.0050(18) -0.0078(19)
C6 0.026(3) 0.026(3) 0.027(3) 0.0018(18) -0.0040(18) -0.0090(19)
C7 0.019(2) 0.021(3) 0.019(3) -0.0001(18) -0.0026(18) -0.0038(18)
C8 0.025(3) 0.025(3) 0.023(3) -0.0016(18) -0.0050(18) -0.0062(19)
C9 0.019(2) 0.019(3) 0.019(2) -0.0009(18) -0.0031(18) -0.0047(18)
C10 0.024(3) 0.025(3) 0.026(3) 0.0007(18) -0.0032(18) -0.0083(19)
C11 0.025(3) 0.024(3) 0.025(3) 0.0003(18) -0.0045(18) -0.0074(19)
C12 0.021(3) 0.020(3) 0.021(3) -0.0019(18) -0.0034(18) -0.0046(18)
C13 0.023(3) 0.023(3) 0.024(3) 0.0008(18) -0.0032(18) -0.0072(18)
C14 0.025(3) 0.024(3) 0.025(3) 0.0006(18) -0.0045(18) -0.0070(19)
C15 0.024(3) 0.025(3) 0.024(3) 0.0000(18) -0.0036(18) -0.0063(19)
C16 0.026(3) 0.027(3) 0.026(3) -0.0019(18) -0.0058(18) -0.0074(19)
C17 0.025(3) 0.024(3) 0.026(3) 0.0011(18) -0.0043(18) -0.0063(19)
C18 0.029(3) 0.028(3) 0.029(3) 0.0005(19) -0.0055(18) -0.0089(19)
C19 0.023(3) 0.022(3) 0.021(3) -0.0011(18) -0.0028(18) -0.0042(18)
C20 0.029(3) 0.028(3) 0.029(3) 0.0007(19) -0.0061(18) -0.0072(19)
C21 0.030(3) 0.029(3) 0.030(3) 0.0007(19) -0.0062(19) -0.0076(19)
C22 0.021(3) 0.020(3) 0.021(3) -0.0009(18) -0.0038(18) -0.0049(18)
C23 0.028(3) 0.028(3) 0.026(3) -0.0012(19) -0.0041(18) -0.0061(19)
C24 0.020(2) 0.019(3) 0.019(2) 0.0005(18) -0.0038(18) -0.0040(18)
C25 0.023(3) 0.021(3) 0.022(3) 0.0006(18) -0.0048(18) -0.0067(18)
C26 0.024(3) 0.023(3) 0.023(3) 0.0008(18) -0.0044(18) -0.0072(18)
C27 0.021(3) 0.021(3) 0.022(3) 0.0004(18) -0.0046(18) -0.0049(18)
C28 0.026(3) 0.023(3) 0.026(3) 0.0005(18) -0.0049(18) -0.0083(19)
C29 0.024(3) 0.022(3) 0.021(3) 0.0007(18) -0.0056(18) -0.0062(18)
C30 0.019(2) 0.019(3) 0.019(2) 0.0008(18) -0.0043(18) -0.0047(18)
C31 0.023(3) 0.023(3) 0.024(3) -0.0008(18) -0.0059(18) -0.0050(18)
C32 0.021(3) 0.021(3) 0.020(3) 0.0004(18) -0.0047(18) -0.0048(18)
C33 0.029(3) 0.027(3) 0.025(3) 0.0014(18) -0.0050(18) -0.0071(19)
C34 0.024(3) 0.023(3) 0.024(3) -0.0011(18) -0.0054(18) -0.0079(18)
C35 0.018(2) 0.017(3) 0.016(2) -0.0008(18) -0.0025(18) -0.0033(18)
C36 0.026(3) 0.025(3) 0.024(3) 0.0004(18) -0.0054(18) -0.0064(19)
C37 0.027(3) 0.026(3) 0.027(3) 0.0002(18) -0.0051(18) -0.0092(19)
C38 0.021(3) 0.022(3) 0.021(3) -0.0013(18) -0.0057(18) -0.0047(18)
C39 0.019(2) 0.019(3) 0.018(2) -0.0002(18) -0.0032(18) -0.0030(18)
C40 0.027(3) 0.027(3) 0.027(3) -0.0004(19) -0.0063(18) -0.0070(19)
C41 0.032(3) 0.032(3) 0.035(3) -0.0011(19) -0.0060(19) -0.0105(19)
C42 0.029(3) 0.028(3) 0.031(3) -0.0008(19) -0.0071(19) -0.0072(19)
C43 0.022(3) 0.022(3) 0.023(3) -0.0011(18) -0.0045(18) -0.0068(18)
C44 0.031(3) 0.029(3) 0.031(3) -0.0011(19) -0.0063(19) -0.0088(19)
C45 0.030(3) 0.031(3) 0.031(3) -0.0002(19) -0.0062(19) -0.0082(19)
C46 0.022(3) 0.022(3) 0.023(3) -0.0004(18) -0.0045(18) -0.0056(18)
C47 0.025(3) 0.026(3) 0.025(3) -0.0006(18) -0.0030(18) -0.0078(19)
C48 0.024(3) 0.024(3) 0.024(3) 0.0011(18) -0.0036(18) -0.0078(19)
C49 0.026(3) 0.023(3) 0.024(3) -0.0004(18) -0.0061(18) -0.0076(19)
C50 0.021(3) 0.021(3) 0.021(3) -0.0005(18) -0.0040(18) -0.0053(18)
C51 0.027(3) 0.025(3) 0.026(3) 0.0013(18) -0.0057(18) -0.0076(19)
C52 0.025(3) 0.022(3) 0.022(3) 0.0006(18) -0.0056(18) -0.0069(18)
C53 0.020(2) 0.019(3) 0.019(3) 0.0007(18) -0.0029(18) -0.0060(18)
C54 0.019(2) 0.017(3) 0.019(2) -0.0005(18) -0.0042(18) -0.0047(18)
C55 0.027(3) 0.024(3) 0.026(3) -0.0005(18) -0.0065(18) -0.0076(19)
C56 0.019(2) 0.018(3) 0.018(2) -0.0008(18) -0.0038(18) -0.0044(18)
C57 0.015(2) 0.015(2) 0.016(2) 0.0005(18) -0.0035(17) -0.0039(18)
C58 0.017(2) 0.016(2) 0.017(2) -0.0005(18) -0.0046(18) -0.0030(18)
C59 0.024(3) 0.023(3) 0.024(3) 0.0001(18) -0.0055(18) -0.0078(18)
C60 0.026(3) 0.023(3) 0.023(3) 0.0013(18) -0.0035(18) -0.0067(18)
C61 0.020(2) 0.020(3) 0.017(2) 0.0001(18) -0.0041(18) -0.0036(18)
C62 0.029(3) 0.027(3) 0.027(3) -0.0010(18) -0.0061(18) -0.0091(19)
C63 0.026(3) 0.024(3) 0.022(3) 0.0010(18) -0.0062(18) -0.0067(18)
C64 0.026(3) 0.024(3) 0.024(3) 0.0013(18) -0.0048(18) -0.0066(19)
C65 0.032(3) 0.029(3) 0.030(3) 0.0003(19) -0.0077(19) -0.0082(19)
C66 0.033(3) 0.029(3) 0.030(3) -0.0003(19) -0.0086(19) -0.0082(19)
C67 0.023(3) 0.022(3) 0.021(3) -0.0002(18) -0.0065(18) -0.0051(18)
C68 0.024(3) 0.024(3) 0.023(3) 0.0001(18) -0.0058(18) -0.0059(18)
C69 0.062(3) 0.058(2) 0.061(3) 0.0049(17) -0.0075(19) -0.019(2)
C70 0.063(3) 0.062(3) 0.056(3) -0.0021(18) -0.012(2) -0.016(2)
C71 0.048(3) 0.050(3) 0.051(2) -0.0002(17) -0.0074(19) -0.0135(19)
C72 0.053(3) 0.051(2) 0.053(3) 0.0031(17) -0.0060(18) -0.018(2)
C73 0.051(3) 0.052(3) 0.051(3) -0.0036(18) -0.0097(19) -0.014(2)
C74 0.045(3) 0.046(3) 0.044(2) -0.0008(16) -0.0067(18) -0.0100(19)
C75 0.069(3) 0.066(3) 0.062(3) -0.0045(19) -0.013(2) -0.019(2)
C76 0.063(3) 0.061(3) 0.062(3) 0.0054(18) -0.0074(19) -0.019(2)
C77 0.051(3) 0.052(3) 0.053(2) 0.0012(17) -0.0080(19) -0.0123(19)
C78 0.024(3) 0.022(3) 0.025(3) -0.0018(18) -0.0047(18) -0.0074(18)
C79 0.023(3) 0.023(3) 0.024(3) 0.0001(18) -0.0046(18) -0.0056(18)
C80 0.021(3) 0.022(3) 0.021(3) 0.0008(18) -0.0031(18) -0.0068(18)
C81 0.070(3) 0.068(3) 0.066(3) -0.0058(19) -0.014(2) -0.020(2)
C82 0.066(3) 0.064(3) 0.066(3) 0.0050(18) -0.0079(19) -0.020(2)
C83 0.057(3) 0.058(3) 0.056(2) 0.0007(17) -0.0095(19) -0.014(2)
C84 0.050(3) 0.049(3) 0.044(2) -0.0022(18) -0.0083(19) -0.0134(19)
C85 0.045(3) 0.043(2) 0.044(3) 0.0043(16) -0.0050(18) -0.013(2)
C86 0.035(3) 0.037(3) 0.0385(19) 0.0005(17) -0.0049(18) -0.0102(19)
C87 0.049(3) 0.049(3) 0.042(2) -0.0024(18) -0.0088(19) -0.0128(19)
C88 0.048(3) 0.044(2) 0.047(3) 0.0049(16) -0.0055(18) -0.015(2)
C89 0.035(3) 0.036(3) 0.0368(19) -0.0001(17) -0.0054(18) -0.0089(19)
C90 0.019(2) 0.019(3) 0.019(2) 0.0003(18) -0.0020(18) -0.0057(18)
C91 0.059(3) 0.057(3) 0.061(3) -0.0009(17) -0.0082(19) -0.019(2)
C92 0.058(3) 0.057(3) 0.054(2) -0.0019(18) -0.011(2) -0.0157(19)
C93 0.052(3) 0.053(3) 0.052(2) -0.0022(18) -0.0088(18) -0.0134(19)
C94 0.070(3) 0.069(3) 0.074(3) 0.0006(17) -0.0087(19) -0.023(2)
C95 0.070(3) 0.071(3) 0.067(3) -0.0009(19) -0.012(2) -0.019(2)
C96 0.065(3) 0.066(3) 0.065(2) 0.0005(18) -0.0102(19) -0.017(2)
C97 0.051(3) 0.049(3) 0.045(2) -0.0023(18) -0.0100(19) -0.0128(19)
C98 0.048(3) 0.046(2) 0.049(3) 0.0007(17) -0.0055(18) -0.016(2)
C99 0.039(3) 0.041(3) 0.041(2) -0.0009(17) -0.0069(18) -0.0109(19)
N1 0.054(3) 0.053(2) 0.052(2) 0.0013(15) -0.0079(18) -0.0136(19)
N2 0.039(2) 0.042(2) 0.041(2) 0.0011(15) -0.0060(17) -0.0081(18)
N3 0.050(3) 0.052(3) 0.051(2) 0.0016(16) -0.0072(18) -0.0111(18)
N4 0.048(3) 0.050(2) 0.051(2) -0.0009(16) -0.0085(18) -0.0114(18)
N5 0.051(3) 0.052(3) 0.052(2) 0.0007(16) -0.0078(18) -0.0110(18)
N6 0.038(2) 0.040(2) 0.039(2) 0.0021(15) -0.0053(18) -0.0094(18)
N7 0.036(2) 0.037(2) 0.036(2) 0.0024(15) -0.0053(17) -0.0084(18)
N8 0.061(3) 0.062(3) 0.063(2) 0.0002(16) -0.0088(18) -0.0160(19)
N9 0.038(2) 0.039(2) 0.040(2) -0.0002(15) -0.0056(17) -0.0090(18)
O1 0.035(2) 0.037(2) 0.040(2) 0.0030(18) -0.0075(17) -0.0121(18)
O2 0.026(2) 0.025(2) 0.027(2) 0.0017(17) -0.0031(16) -0.0048(17)
O3 0.029(2) 0.033(2) 0.028(2) 0.0001(17) -0.0068(17) -0.0064(17)
O4 0.030(2) 0.030(2) 0.033(2) 0.0004(17) -0.0094(17) -0.0055(17)
O5 0.027(2) 0.027(2) 0.029(2) -0.0012(17) -0.0059(16) -0.0044(17)
O6 0.041(2) 0.044(3) 0.043(2) 0.0017(18) -0.0109(18) -0.0143(18)
O7 0.031(2) 0.039(2) 0.035(2) -0.0001(17) -0.0081(17) -0.0089(17)
O8 0.033(2) 0.034(2) 0.035(2) 0.0007(17) -0.0080(17) -0.0059(17)
O9 0.035(2) 0.035(2) 0.037(2) 0.0012(18) -0.0078(17) -0.0054(17)
O10 0.028(2) 0.033(2) 0.029(2) 0.0022(17) -0.0052(17) -0.0075(17)
O11 0.027(2) 0.027(2) 0.028(2) 0.0012(17) -0.0032(16) -0.0060(17)
O12 0.032(2) 0.035(2) 0.036(2) 0.0028(17) -0.0069(17) -0.0100(17)
O14 0.036(2) 0.038(2) 0.034(2) 0.0003(17) -0.0111(17) -0.0107(17)
O15 0.036(2) 0.037(2) 0.036(2) -0.0022(17) -0.0112(17) -0.0102(17)
O16 0.033(2) 0.036(2) 0.031(2) 0.0006(17) -0.0089(17) -0.0108(17)
O17 0.039(2) 0.038(2) 0.036(2) -0.0019(17) -0.0113(17) -0.0105(18)
O18 0.037(2) 0.042(2) 0.036(2) 0.0015(18) -0.0092(17) -0.0090(18)
O19 0.033(2) 0.031(2) 0.029(2) -0.0007(17) -0.0076(17) -0.0040(17)
O20 0.033(2) 0.034(2) 0.031(2) -0.0036(17) -0.0084(17) -0.0108(17)
O21 0.032(2) 0.038(2) 0.039(2) -0.0014(18) -0.0057(17) -0.0110(17)
O22 0.030(2) 0.034(2) 0.033(2) -0.0031(17) -0.0058(17) -0.0108(17)
O23 0.029(2) 0.029(2) 0.031(2) -0.0016(17) -0.0050(17) -0.0072(17)
O24 0.032(2) 0.033(2) 0.033(2) -0.0030(17) -0.0076(17) -0.0107(17)
O25 0.031(2) 0.025(2) 0.026(2) -0.0019(17) -0.0080(16) -0.0071(17)
O26 0.021(2) 0.019(2) 0.018(2) -0.0009(16) -0.0051(16) -0.0039(16)
O27 0.032(2) 0.028(2) 0.027(2) 0.0018(17) -0.0073(17) -0.0085(17)
O28 0.037(2) 0.034(2) 0.032(2) -0.0001(17) -0.0119(17) -0.0106(17)
O29 0.030(2) 0.027(2) 0.026(2) 0.0008(17) -0.0080(16) -0.0107(17)
O30 0.027(2) 0.024(2) 0.023(2) 0.0016(17) -0.0068(16) -0.0061(16)
O31 0.036(2) 0.028(2) 0.028(2) -0.0029(17) -0.0090(17) -0.0063(17)
O32 0.024(2) 0.022(2) 0.022(2) 0.0010(16) -0.0054(16) -0.0035(16)
O33 0.041(2) 0.037(2) 0.034(2) -0.0001(18) -0.0118(17) -0.0070(17)
O34 0.024(2) 0.024(2) 0.021(2) 0.0019(17) -0.0050(16) -0.0031(16)
O35 0.038(2) 0.038(2) 0.036(2) 0.0004(18) -0.0061(17) -0.0096(18)
O36 0.049(3) 0.047(3) 0.047(3) 0.0040(18) -0.0048(18) -0.0103(18)
O37 0.045(2) 0.045(3) 0.044(3) 0.0009(18) -0.0061(18) -0.0119(18)
O38 0.025(2) 0.027(2) 0.032(2) -0.0012(17) -0.0045(16) -0.0086(17)
O39 0.047(3) 0.046(3) 0.045(3) 0.0024(18) -0.0052(18) -0.0123(18)
O40 0.033(2) 0.030(2) 0.030(2) 0.0001(17) -0.0037(17) -0.0082(17)
O41 0.033(2) 0.032(2) 0.030(2) 0.0002(17) -0.0047(17) -0.0080(17)
O43 0.025(2) 0.028(2) 0.028(2) -0.0013(17) -0.0058(16) -0.0085(17)
O44 0.066(3) 0.064(3) 0.063(3) 0.0005(19) -0.0097(19) -0.0177(19)
O45 0.076(3) 0.073(3) 0.072(3) -0.0010(19) -0.0107(19) -0.023(2)
O46 0.035(2) 0.035(2) 0.033(2) -0.0003(17) -0.0100(17) -0.0092(17)
O47 0.054(3) 0.052(3) 0.050(3) -0.0009(18) -0.0088(18) -0.0156(19)
O1W 0.055(3) 0.061(3) 0.051(3) 0.0016(18) -0.0179(18) -0.0216(19)
O2W 0.0197(19) 0.032(2) 0.018(2) 0.0099(16) -0.0097(16) -0.0155(16)
O3W 0.039(2) 0.033(2) 0.035(2) 0.0007(17) -0.0085(17) -0.0057(17)

loop_
_atom_type_symbol
_atom_type_description
_atom_type_scat_dispersion_real
_atom_type_scat_dispersion_imag
_atom_type_scat_source
C C 0.0033 0.0016 'International Tables Vol C Tables 4.2.6.8 and 6.1.1.4'
H H 0.0000 0.0000 'International Tables Vol C Tables 4.2.6.8 and 6.1.1.4'
N N 0.0061 0.0033 'International Tables Vol C Tables 4.2.6.8 and 6.1.1.4'
O O 0.0106 0.0060 'International Tables Vol C Tables 4.2.6.8 and 6.1.1.4'
Nd Nd -0.1943 3.0179 'International Tables Vol C Tables 4.2.6.8 and 6.1.1.4'

loop_
_geom_angle_atom_site_label_1
_geom_angle_atom_site_label_2
_geom_angle_atom_site_label_3
_geom_angle
_geom_angle_site_symmetry_1
_geom_angle_site_symmetry_3
_geom_angle_publ_flag
O34 Nd1 O20 97.9(2) . . ?
O34 Nd1 O22 78.5(2) . 1_455 ?
O20 Nd1 O22 144.3(2) . 1_455 ?
O34 Nd1 O23 74.5(2) . . ?
O20 Nd1 O23 74.9(2) . . ?
O22 Nd1 O23 135.4(2) 1_455 . ?
O34 Nd1 O5 150.3(2) . 1_465 ?
O20 Nd1 O5 89.9(2) . 1_465 ?
O22 Nd1 O5 78.5(2) 1_455 1_465 ?
O23 Nd1 O5 135.2(2) . 1_465 ?
O34 Nd1 O31 124.1(2) . . ?
O20 Nd1 O31 122.0(2) . . ?
O22 Nd1 O31 87.0(2) 1_455 . ?
O23 Nd1 O31 79.9(2) . . ?
O5 Nd1 O31 73.0(2) 1_465 . ?
O34 Nd1 O35 74.7(2) . . ?
O20 Nd1 O35 72.2(2) . . ?
O22 Nd1 O35 72.6(2) 1_455 . ?
O23 Nd1 O35 130.6(2) . . ?
O5 Nd1 O35 80.6(2) 1_465 . ?
O31 Nd1 O35 149.4(2) . . ?
O34 Nd1 O32 76.44(18) . . ?
O20 Nd1 O32 148.4(2) . . ?
O22 Nd1 O32 65.96(19) 1_455 . ?
O23 Nd1 O32 73.62(19) . . ?
O5 Nd1 O32 110.59(19) 1_465 . ?
O31 Nd1 O32 48.75(19) . . ?
O35 Nd1 O32 133.1(2) . . ?
O34 Nd1 C64 101.0(2) . . ?
O20 Nd1 C64 140.1(2) . . ?
O22 Nd1 C64 74.4(2) 1_455 . ?
O23 Nd1 C64 76.8(2) . . ?
O5 Nd1 C64 90.7(2) 1_465 . ?
O31 Nd1 C64 24.0(2) . . ?
O35 Nd1 C64 146.9(2) . . ?
O32 Nd1 C64 24.9(2) . . ?
O2 Nd2 O29 90.2(2) 2_575 . ?
O2 Nd2 O38 143.0(2) 2_575 . ?
O29 Nd2 O38 77.6(2) . . ?
O2 Nd2 O26 145.93(19) 2_575 . ?
O29 Nd2 O26 98.79(19) . . ?
O38 Nd2 O26 71.00(19) . . ?
O2 Nd2 O43 77.8(2) 2_575 2_665 ?
O29 Nd2 O43 142.9(2) . 2_665 ?
O38 Nd2 O43 131.0(2) . 2_665 ?
O26 Nd2 O43 75.29(19) . 2_665 ?
O2 Nd2 O25 74.7(2) 2_575 2_665 ?
O29 Nd2 O25 129.8(2) . 2_665 ?
O38 Nd2 O25 86.6(2) . 2_665 ?
O26 Nd2 O25 120.55(19) . 2_665 ?
O43 Nd2 O25 81.0(2) 2_665 2_665 ?
O2 Nd2 O40 77.4(2) 2_575 . ?
O29 Nd2 O40 71.2(2) . . ?
O38 Nd2 O40 128.6(2) . . ?
O26 Nd2 O40 74.63(19) . . ?
O43 Nd2 O40 71.9(2) 2_665 . ?
O25 Nd2 O40 144.44(19) 2_665 . ?
O2 Nd2 O26 113.91(18) 2_575 2_665 ?
O29 Nd2 O26 149.58(18) . 2_665 ?
O38 Nd2 O26 71.97(18) . 2_665 ?
O26 Nd2 O26 72.06(19) . 2_665 ?
O43 Nd2 O26 64.36(18) 2_665 2_665 ?
O25 Nd2 O26 48.56(18) 2_665 2_665 ?
O40 Nd2 O26 130.06(19) . 2_665 ?
O2 Nd2 C53 93.7(2) 2_575 2_665 ?
O29 Nd2 C53 145.9(2) . 2_665 ?
O38 Nd2 C53 79.1(2) . 2_665 ?
O26 Nd2 C53 96.7(2) . 2_665 ?
O43 Nd2 C53 70.6(2) 2_665 2_665 ?
O25 Nd2 C53 23.9(2) 2_665 2_665 ?
O40 Nd2 C53 142.6(2) . 2_665 ?
O26 Nd2 C53 24.66(19) 2_665 2_665 ?
O11 Nd3 O28 90.1(2) . . ?
O11 Nd3 O24 80.6(2) . . ?
O28 Nd3 O24 141.7(2) . . ?
O11 Nd3 O32 145.6(2) . . ?
O28 Nd3 O32 95.3(2) . . ?
O24 Nd3 O32 74.2(2) . . ?
O11 Nd3 O21 144.4(2) . 1_455 ?
O28 Nd3 O21 76.3(2) . 1_455 ?
O24 Nd3 O21 129.4(2) . 1_455 ?
O32 Nd3 O21 69.4(2) . 1_455 ?
O11 Nd3 O33 76.1(2) . . ?
O28 Nd3 O33 135.6(2) . . ?
O24 Nd3 O33 78.1(2) . . ?
O32 Nd3 O33 119.9(2) . . ?
O21 Nd3 O33 90.7(2) 1_455 . ?
O11 Nd3 O2W 80.00(19) . . ?
O28 Nd3 O2W 71.00(19) . . ?
O24 Nd3 O2W 141.56(19) . . ?
O32 Nd3 O2W 133.74(18) . . ?
O21 Nd3 O2W 64.5(2) 1_455 . ?
O33 Nd3 O2W 65.2(2) . . ?
O11 Nd3 O41 75.6(2) . . ?
O28 Nd3 O41 70.3(2) . . ?
O24 Nd3 O41 71.4(2) . . ?
O32 Nd3 O41 74.41(19) . . ?
O21 Nd3 O41 127.4(2) 1_455 . ?
O33 Nd3 O41 141.1(2) . . ?
O2W Nd3 O41 133.7(2) . . ?
O11 Nd3 O34 115.90(18) . . ?
O28 Nd3 O34 149.25(19) . . ?
O24 Nd3 O34 63.49(19) . . ?
O32 Nd3 O34 72.89(18) . . ?
O21 Nd3 O34 72.92(19) 1_455 . ?
O33 Nd3 O34 46.98(19) . . ?
O2W Nd3 O34 96.39(17) . . ?
O41 Nd3 O34 129.65(19) . . ?
O1 Nd4 O3 139.1(2) 2_575 2_675 ?
O1 Nd4 O15 147.2(2) 2_575 2_675 ?
O3 Nd4 O15 73.7(2) 2_675 2_675 ?
O1 Nd4 O16 79.0(2) 2_575 . ?
O3 Nd4 O16 75.8(2) 2_675 . ?
O15 Nd4 O16 121.0(2) 2_675 . ?
O1 Nd4 O4 82.9(2) 2_575 . ?
O3 Nd4 O4 119.7(2) 2_675 . ?
O15 Nd4 O4 78.9(2) 2_675 . ?
O16 Nd4 O4 74.3(2) . . ?
O1 Nd4 O30 96.0(2) 2_575 . ?
O3 Nd4 O30 80.3(2) 2_675 . ?
O15 Nd4 O30 86.5(2) 2_675 . ?
O16 Nd4 O30 135.3(2) . . ?
O4 Nd4 O30 149.8(2) . . ?
O1 Nd4 O39 73.2(2) 2_575 . ?
O3 Nd4 O39 140.3(2) 2_675 . ?
O15 Nd4 O39 76.6(2) 2_675 . ?
O16 Nd4 O39 143.3(2) . . ?
O4 Nd4 O39 78.8(2) . . ?
O30 Nd4 O39 72.1(2) . . ?
O1 Nd4 O3W 67.1(2) 2_575 . ?
O3 Nd4 O3W 75.2(2) 2_675 . ?
O15 Nd4 O3W 139.7(2) 2_675 . ?
O16 Nd4 O3W 74.2(2) . . ?
O4 Nd4 O3W 139.8(2) . . ?
O30 Nd4 O3W 63.35(19) . . ?
O39 Nd4 O3W 114.7(2) . . ?
O12 Nd5 O18 80.2(2) . 2_766 ?
O12 Nd5 O46 148.2(2) . 2_665 ?
O18 Nd5 O46 123.1(2) 2_766 2_665 ?
O12 Nd5 O10 134.7(2) . 1_455 ?
O18 Nd5 O10 77.1(2) 2_766 1_455 ?
O46 Nd5 O10 75.6(2) 2_665 1_455 ?
O12 Nd5 O27 89.5(2) . . ?
O18 Nd5 O27 126.8(2) 2_766 . ?
O46 Nd5 O27 91.4(2) 2_665 . ?
O10 Nd5 O27 74.1(2) 1_455 . ?
O12 Nd5 O8 80.2(2) . . ?
O18 Nd5 O8 76.4(2) 2_766 . ?
O46 Nd5 O8 84.7(2) 2_665 . ?
O10 Nd5 O8 130.1(2) 1_455 . ?
O27 Nd5 O8 152.8(2) . . ?
O12 Nd5 O37 74.1(2) . . ?
O18 Nd5 O37 146.2(2) 2_766 . ?
O46 Nd5 O37 75.4(2) 2_665 . ?
O10 Nd5 O37 136.7(2) 1_455 . ?
O27 Nd5 O37 75.1(2) . . ?
O8 Nd5 O37 77.9(2) . . ?
O7 Nd6 O1W 73.8(2) 1_565 . ?
O7 Nd6 O6 144.6(2) 1_565 1_465 ?
O1W Nd6 O6 73.5(2) . 1_465 ?
O7 Nd6 O19 91.2(2) 1_565 . ?
O1W Nd6 O19 66.5(2) . . ?
O6 Nd6 O19 88.0(2) 1_465 . ?
O7 Nd6 O17 70.3(2) 1_565 2_776 ?
O1W Nd6 O17 134.7(2) . 2_776 ?
O6 Nd6 O17 144.9(2) 1_465 2_776 ?
O19 Nd6 O17 87.4(2) . 2_776 ?
O7 Nd6 O9 110.3(2) 1_565 1_465 ?
O1W Nd6 O9 141.7(2) . 1_465 ?
O6 Nd6 O9 87.7(2) 1_465 1_465 ?
O19 Nd6 O9 147.5(2) . 1_465 ?
O17 Nd6 O9 77.9(2) 2_776 1_465 ?
O7 Nd6 O14 76.5(2) 1_565 2_675 ?
O1W Nd6 O14 71.9(2) . 2_675 ?
O6 Nd6 O14 80.8(2) 1_465 2_675 ?
O19 Nd6 O14 138.3(2) . 2_675 ?
O17 Nd6 O14 123.4(2) 2_776 2_675 ?
O9 Nd6 O14 72.4(2) 1_465 2_675 ?
O7 Nd6 O36 138.4(2) 1_565 . ?
O1W Nd6 O36 127.8(2) . . ?
O6 Nd6 O36 74.5(2) 1_465 . ?
O19 Nd6 O36 72.4(2) . . ?
O17 Nd6 O36 71.0(2) 2_776 . ?
O9 Nd6 O36 75.4(2) 1_465 . ?
O14 Nd6 O36 139.8(2) 2_675 . ?
C2 C1 C6 119.9(8) . . ?
C2 C1 C7 120.2(8) . . ?
C6 C1 C7 119.8(8) . . ?
C1 C2 C3 121.3(8) . . ?
C1 C2 H2A 119.3 . . ?
C3 C2 H2A 119.3 . . ?
C2 C3 C4 118.7(8) . . ?
C2 C3 H3A 120.6 . . ?
C4 C3 H3A 120.6 . . ?
C5 C4 C3 119.4(8) . . ?
C5 C4 C8 121.8(8) . . ?
C3 C4 C8 118.8(8) . . ?
C6 C5 C4 121.4(9) . . ?
C6 C5 H5A 119.3 . . ?
C4 C5 H5A 119.3 . . ?
C5 C6 C1 119.2(9) . . ?
C5 C6 H6A 120.4 . . ?
C1 C6 H6A 120.4 . . ?
O2 C7 O1 124.0(8) . . ?
O2 C7 C1 119.4(8) . . ?
O1 C7 C1 116.5(8) . . ?
O3 C8 O4 125.9(9) . . ?
O3 C8 C4 118.4(8) . . ?
O4 C8 C4 115.7(8) . . ?
C14 C9 C10 118.7(8) . . ?
C14 C9 C15 121.2(8) . . ?
C10 C9 C15 120.0(8) . . ?
C11 C10 C9 120.0(9) . . ?
C11 C10 H10A 120.0 . . ?
C9 C10 H10A 120.0 . . ?
C10 C11 C12 121.1(9) . . ?
C10 C11 H11A 119.4 . . ?
C12 C11 H11A 119.4 . . ?
C11 C12 C13 119.6(8) . . ?
C11 C12 C16 120.3(8) . . ?
C13 C12 C16 120.0(8) . . ?
C14 C13 C12 118.8(9) . . ?
C14 C13 H13A 120.6 . . ?
C12 C13 H13A 120.6 . . ?
C13 C14 C9 121.6(9) . . ?
C13 C14 H14A 119.2 . . ?
C9 C14 H14A 119.2 . . ?
O6 C15 O5 123.5(8) . . ?
O6 C15 C9 118.5(8) . . ?
O5 C15 C9 118.0(8) . . ?
O8 C16 O7 123.8(9) . . ?
O8 C16 C12 118.0(8) . . ?
O7 C16 C12 118.2(8) . . ?
C18 C17 C22 121.8(9) . . ?
C18 C17 H17A 119.1 . . ?
C22 C17 H17A 119.1 . . ?
C17 C18 C19 119.2(9) . . ?
C17 C18 H18A 120.4 . . ?
C19 C18 H18A 120.4 . . ?
C20 C19 C18 119.3(8) . . ?
C20 C19 C23 121.5(8) . . ?
C18 C19 C23 119.2(8) . . ?
C19 C20 C21 121.0(9) . . ?
C19 C20 H20A 119.5 . . ?
C21 C20 H20A 119.5 . . ?
C20 C21 C22 120.0(9) . . ?
C20 C21 H21A 120.0 . . ?
C22 C21 H21A 120.0 . . ?
C17 C22 C21 118.7(8) . . ?
C17 C22 C24 122.7(8) . . ?
C21 C22 C24 118.5(8) . . ?
O10 C23 O9 126.7(9) . . ?
O10 C23 C19 119.3(9) . . ?
O9 C23 C19 114.0(9) . . ?
O12 C24 O11 123.9(8) . . ?
O12 C24 C22 119.1(8) . . ?
O11 C24 C22 116.8(8) . . ?
C26 C25 C30 119.9(9) . . ?
C26 C25 H25A 120.0 . . ?
C30 C25 H25A 120.0 . . ?
C27 C26 C25 121.6(9) . . ?
C27 C26 H26A 119.2 . . ?
C25 C26 H26A 119.2 . . ?
C26 C27 C28 118.0(8) . . ?
C26 C27 C31 121.8(8) . . ?
C28 C27 C31 120.1(8) . . ?
C29 C28 C27 120.5(9) . . ?
C29 C28 H28A 119.8 . . ?
C27 C28 H28A 119.8 . . ?
C30 C29 C28 120.9(8) . . ?
C30 C29 H29A 119.6 . . ?
C28 C29 H29A 119.6 . . ?
C29 C30 C25 119.1(8) . . ?
C29 C30 C32 121.2(8) . . ?
C25 C30 C32 119.7(8) . . ?
O15 C31 O16 125.8(9) . . ?
O15 C31 C27 117.7(8) . . ?
O16 C31 C27 116.4(8) . . ?
O46 C32 O14 125.9(8) . . ?
O46 C32 C30 118.4(8) . . ?
O14 C32 C30 115.7(8) . . ?
C34 C33 C38 120.7(9) . . ?
C34 C33 H33A 119.6 . . ?
C38 C33 H33A 119.6 . . ?
C33 C34 C35 119.8(9) . . ?
C33 C34 H34A 120.1 . . ?
C35 C34 H34A 120.1 . . ?
C36 C35 C34 119.1(8) . . ?
C36 C35 C39 120.2(8) . . ?
C34 C35 C39 120.6(8) . . ?
C37 C36 C35 121.0(9) . . ?
C37 C36 H36A 119.5 . . ?
C35 C36 H36A 119.5 . . ?
C36 C37 C38 120.5(9) . . ?
C36 C37 H37A 119.7 . . ?
C38 C37 H37A 119.7 . . ?
C37 C38 C33 118.9(8) . . ?
C37 C38 C40 118.7(8) . . ?
C33 C38 C40 122.4(8) . . ?
O20 C39 O19 125.6(8) . . ?
O20 C39 C35 118.6(8) . . ?
O19 C39 C35 115.8(8) . . ?
O17 C40 O18 126.5(9) . . ?
O17 C40 C38 117.8(8) . . ?
O18 C40 C38 115.7(9) . . ?
C46 C41 C42 120.5(10) . . ?
C46 C41 H41A 119.8 . . ?
C42 C41 H41A 119.8 . . ?
C43 C42 C41 120.0(9) . . ?
C43 C42 H42A 120.0 . . ?
C41 C42 H42A 120.0 . . ?
C44 C43 C42 119.2(8) . . ?
C44 C43 C48 120.1(8) . . ?
C42 C43 C48 120.7(8) . . ?
C43 C44 C45 120.8(9) . . ?
C43 C44 H44A 119.6 . . ?
C45 C44 H44A 119.6 . . ?
C46 C45 C44 120.8(10) . . ?
C46 C45 H45A 119.6 . . ?
C44 C45 H45A 119.6 . . ?
C45 C46 C41 118.7(8) . . ?
C45 C46 C47 120.9(9) . . ?
C41 C46 C47 120.4(9) . . ?
O22 C47 O21 124.0(8) . . ?
O22 C47 C46 117.0(8) . . ?
O21 C47 C46 119.0(8) . . ?
O24 C48 O23 125.7(8) . . ?
O24 C48 C43 115.2(8) . . ?
O23 C48 C43 119.0(8) . . ?
C52 C49 C50 120.6(9) . . ?
C52 C49 H49A 119.7 . . ?
C50 C49 H49A 119.7 . . ?
C51 C50 C49 119.7(8) . . ?
C51 C50 C53 121.1(8) . . ?
C49 C50 C53 119.2(8) . . ?
C55 C51 C50 120.2(9) . . ?
C55 C51 H51A 119.9 . . ?
C50 C51 H51A 119.9 . . ?
C49 C52 C56 119.5(9) . . ?
C49 C52 H52A 120.2 . . ?
C56 C52 H52A 120.2 . . ?
O25 C53 O26 122.3(8) . . ?
O25 C53 C50 118.6(8) . . ?
O26 C53 C50 119.0(8) . . ?
O25 C53 Nd2 55.2(4) . 2_665 ?
O26 C53 Nd2 67.2(4) . 2_665 ?
C50 C53 Nd2 172.2(6) . 2_665 ?
O28 C54 O27 125.5(8) . . ?
O28 C54 C56 117.3(8) . . ?
O27 C54 C56 117.1(8) . . ?
C51 C55 C56 120.0(9) . . ?
C51 C55 H55A 120.0 . . ?
C56 C55 H55A 120.0 . . ?
C52 C56 C55 120.1(8) . . ?
C52 C56 C54 120.6(8) . . ?
C55 C56 C54 119.2(8) . . ?
O29 C57 O30 125.3(8) . . ?
O29 C57 C58 118.4(7) . . ?
O30 C57 C58 116.3(7) . . ?
C63 C58 C59 119.0(8) . . ?
C63 C58 C57 121.4(8) . . ?
C59 C58 C57 119.6(8) . . ?
C60 C59 C58 120.6(9) . . ?
C60 C59 H59A 119.7 . . ?
C58 C59 H59A 119.7 . . ?
C61 C60 C59 120.0(9) . . ?
C61 C60 H60A 120.0 . . ?
C59 C60 H60A 120.0 . . ?
C60 C61 C62 119.5(8) . . ?
C60 C61 C64 120.4(8) . . ?
C62 C61 C64 120.0(8) . . ?
C61 C62 C63 119.7(9) . . ?
C61 C62 H62A 120.2 . . ?
C63 C62 H62A 120.2 . . ?
C58 C63 C62 121.1(9) . . ?
C58 C63 H63A 119.5 . . ?
C62 C63 H63A 119.5 . . ?
O31 C64 O32 122.3(8) . . ?
O31 C64 C61 118.1(8) . . ?
O32 C64 C61 119.6(8) . . ?
O31 C64 Nd1 57.0(5) . . ?
O32 C64 Nd1 65.6(5) . . ?
C61 C64 Nd1 171.3(6) . . ?
C66 C65 C67 121.4(10) 2_766 . ?
C66 C65 H65A 119.3 2_766 . ?
C67 C65 H65A 119.3 . . ?
C65 C66 C67 120.0(9) 2_766 . ?
C65 C66 H66A 120.0 2_766 . ?
C67 C66 H66A 120.0 . . ?
C65 C67 C66 118.6(8) . . ?
C65 C67 C68 120.7(9) . . ?
C66 C67 C68 120.7(8) . . ?
O34 C68 O33 122.4(8) . . ?
O34 C68 C67 120.7(8) . . ?
O33 C68 C67 116.9(8) . . ?
N1 C69 H69A 109.5 . . ?
N1 C69 H69B 109.5 . . ?
H69A C69 H69B 109.5 . . ?
N1 C69 H69C 109.5 . . ?
H69A C69 H69C 109.5 . . ?
H69B C69 H69C 109.5 . . ?
N1 C70 H70A 109.5 . . ?
N1 C70 H70B 109.5 . . ?
H70A C70 H70B 109.5 . . ?
N1 C70 H70C 109.5 . . ?
H70A C70 H70C 109.5 . . ?
H70B C70 H70C 109.5 . . ?
O35 C71 N1 123.4(12) . . ?
N2 C72 H72A 109.5 . . ?
N2 C72 H72B 109.5 . . ?
H72A C72 H72B 109.5 . . ?
N2 C72 H72C 109.5 . . ?
H72A C72 H72C 109.5 . . ?
H72B C72 H72C 109.5 . . ?
N2 C73 H73A 109.5 . . ?
N2 C73 H73B 109.5 . . ?
H73A C73 H73B 109.5 . . ?
N2 C73 H73C 109.5 . . ?
H73A C73 H73C 109.5 . . ?
H73B C73 H73C 109.5 . . ?
O36 C74 N2 120.5(11) . . ?
N3 C75 H75A 109.5 . . ?
N3 C75 H75B 109.5 . . ?
H75A C75 H75B 109.5 . . ?
N3 C75 H75C 109.5 . . ?
H75A C75 H75C 109.5 . . ?
H75B C75 H75C 109.5 . . ?
N3 C76 H76A 109.5 . . ?
N3 C76 H76B 109.5 . . ?
H76A C76 H76B 109.5 . . ?
N3 C76 H76C 109.5 . . ?
H76A C76 H76C 109.5 . . ?
H76B C76 H76C 109.5 . . ?
O37 C77 N3 121.8(12) . . ?
C79 C78 C90 120.3(9) 2_765 . ?
C79 C78 H78A 119.9 2_765 . ?
C90 C78 H78A 119.9 . . ?
C78 C79 C90 120.8(9) 2_765 . ?
C78 C79 H79A 119.6 2_765 . ?
C90 C79 H79A 119.6 . . ?
O38 C80 O43 126.5(8) . . ?
O38 C80 C90 117.2(8) . . ?
O43 C80 C90 116.2(8) . . ?
N5 C81 H81A 109.5 . . ?
N5 C81 H81B 109.5 . . ?
H81A C81 H81B 109.5 . . ?
N5 C81 H81C 109.5 . . ?
H81A C81 H81C 109.5 . . ?
H81B C81 H81C 109.5 . . ?
N5 C82 H82A 109.5 . . ?
N5 C82 H82B 109.5 . . ?
H82A C82 H82B 109.5 . . ?
N5 C82 H82C 109.5 . . ?
H82A C82 H82C 109.5 . . ?
H82B C82 H82C 109.5 . . ?
O39 C83 N5 121.6(13) . . ?
O39 C83 H83A 119.2 . . ?
N5 C83 H83A 119.2 . . ?
N6 C84 H84A 109.5 . . ?
N6 C84 H84B 109.5 . . ?
H84A C84 H84B 109.5 . . ?
N6 C84 H84C 109.5 . . ?
H84A C84 H84C 109.5 . . ?
H84B C84 H84C 109.5 . . ?
N6 C85 H85A 109.5 . . ?
N6 C85 H85B 109.5 . . ?
H85A C85 H85B 109.5 . . ?
N6 C85 H85C 109.5 . . ?
H85A C85 H85C 109.5 . . ?
H85B C85 H85C 109.5 . . ?
O40 C86 N6 125.0(11) . . ?
O40 C86 H86A 117.5 . . ?
N6 C86 H86A 117.5 . . ?
N7 C87 H87A 109.5 . . ?
N7 C87 H87B 109.5 . . ?
H87A C87 H87B 109.5 . . ?
N7 C87 H87C 109.5 . . ?
H87A C87 H87C 109.5 . . ?
H87B C87 H87C 109.5 . . ?
N7 C88 H88A 109.5 . . ?
N7 C88 H88B 109.5 . . ?
H88A C88 H88B 109.5 . . ?
N7 C88 H88C 109.5 . . ?
H88A C88 H88C 109.5 . . ?
H88B C88 H88C 109.5 . . ?
O41 C89 N7 125.0(11) . . ?
O41 C89 H89A 117.5 . . ?
N7 C89 H89A 117.5 . . ?
C79 C90 C78 118.9(8) . . ?
C79 C90 C80 121.4(8) . . ?
C78 C90 C80 119.7(8) . . ?
N4 C91 H91A 109.5 . . ?
N4 C91 H91B 109.5 . . ?
H91A C91 H91B 109.5 . . ?
N4 C91 H91C 109.5 . . ?
H91A C91 H91C 109.5 . . ?
H91B C91 H91C 109.5 . . ?
N4 C92 H92A 109.5 . . ?
N4 C92 H92B 109.5 . . ?
H92A C92 H92B 109.5 . . ?
N4 C92 H92C 109.5 . . ?
H92A C92 H92C 109.5 . . ?
H92B C92 H92C 109.5 . . ?
O44 C93 N4 122.7(13) . . ?
O44 C93 H93A 118.6 . . ?
N4 C93 H93A 118.7 . . ?
N8 C94 H94A 109.5 . . ?
N8 C94 H94B 109.5 . . ?
H94A C94 H94B 109.5 . . ?
N8 C94 H94C 109.5 . . ?
H94A C94 H94C 109.5 . . ?
H94B C94 H94C 109.5 . . ?
N8 C95 H95A 109.5 . . ?
N8 C95 H95B 109.5 . . ?
H95A C95 H95B 109.5 . . ?
N8 C95 H95C 109.5 . . ?
H95A C95 H95C 109.5 . . ?
H95B C95 H95C 109.5 . . ?
O45 C96 N8 124.7(15) . . ?
O45 C96 H96A 117.6 . . ?
N8 C96 H96A 117.6 . . ?
N9 C97 H97A 109.5 . . ?
N9 C97 H97B 109.5 . . ?
H97A C97 H97B 109.5 . . ?
N9 C97 H97C 109.5 . . ?
H97A C97 H97C 109.5 . . ?
H97B C97 H97C 109.5 . . ?
N9 C98 H98A 109.5 . . ?
N9 C98 H98B 109.5 . . ?
H98A C98 H98B 109.5 . . ?
N9 C98 H98C 109.5 . . ?
H98A C98 H98C 109.5 . . ?
H98B C98 H98C 109.5 . . ?
O47 C99 N9 127.4(11) . . ?
O47 C99 H99A 116.3 . . ?
N9 C99 H99A 116.3 . . ?
C71 N1 C70 122.5(11) . . ?
C71 N1 C69 119.6(11) . . ?
C70 N1 C69 117.8(10) . . ?
C74 N2 C73 129.8(10) . . ?
C74 N2 C72 115.5(10) . . ?
C73 N2 C72 114.6(9) . . ?
C77 N3 C75 124.2(11) . . ?
C77 N3 C76 117.6(11) . . ?
C75 N3 C76 118.2(11) . . ?
C93 N4 C91 122.2(11) . . ?
C93 N4 C92 121.1(11) . . ?
C91 N4 C92 116.6(10) . . ?
C83 N5 C81 124.4(12) . . ?
C83 N5 C82 117.8(12) . . ?
C81 N5 C82 117.7(11) . . ?
C86 N6 C84 120.7(10) . . ?
C86 N6 C85 120.2(10) . . ?
C84 N6 C85 119.1(9) . . ?
C89 N7 C87 121.7(10) . . ?
C89 N7 C88 121.0(10) . . ?
C87 N7 C88 117.2(9) . . ?
C96 N8 C95 123.2(13) . . ?
C96 N8 C94 122.9(13) . . ?
C95 N8 C94 113.8(11) . . ?
C99 N9 C97 120.1(10) . . ?
C99 N9 C98 124.7(10) . . ?
C97 N9 C98 114.9(9) . . ?
C7 O1 Nd4 162.7(6) . 2_575 ?
C7 O2 Nd2 130.2(6) . 2_575 ?
C8 O3 Nd4 141.3(6) . 2_675 ?
C8 O4 Nd4 133.4(6) . . ?
C15 O5 Nd1 120.0(6) . 1_645 ?
C15 O6 Nd6 171.7(7) . 1_645 ?
C16 O7 Nd6 159.8(6) . 1_545 ?
C16 O8 Nd5 116.4(6) . . ?
C23 O9 Nd6 136.1(6) . 1_645 ?
C23 O10 Nd5 137.2(6) . 1_655 ?
C24 O11 Nd3 134.6(6) . . ?
C24 O12 Nd5 161.2(6) . . ?
C32 O14 Nd6 137.1(6) . 2_675 ?
C31 O15 Nd4 156.7(6) . 2_675 ?
C31 O16 Nd4 136.1(6) . . ?
C40 O17 Nd6 149.5(6) . 2_776 ?
C40 O18 Nd5 138.8(6) . 2_766 ?
C39 O19 Nd6 138.4(6) . . ?
C39 O20 Nd1 145.7(6) . . ?
C47 O21 Nd3 133.2(6) . 1_655 ?
C47 O22 Nd1 138.4(6) . 1_655 ?
C48 O23 Nd1 128.2(6) . . ?
C48 O24 Nd3 142.6(6) . . ?
C53 O25 Nd2 100.9(5) . 2_665 ?
C53 O26 Nd2 163.9(5) . . ?
C53 O26 Nd2 88.1(5) . 2_665 ?
Nd2 O26 Nd2 107.94(19) . 2_665 ?
C54 O27 Nd5 140.2(6) . . ?
C54 O28 Nd3 146.3(6) . . ?
C57 O29 Nd2 151.9(5) . . ?
C57 O30 Nd4 136.3(5) . . ?
C64 O31 Nd1 99.0(6) . . ?
C64 O32 Nd3 161.8(6) . . ?
C64 O32 Nd1 89.6(5) . . ?
Nd3 O32 Nd1 106.8(2) . . ?
C68 O33 Nd3 102.4(6) . . ?
C68 O34 Nd1 167.9(6) . . ?
C68 O34 Nd3 88.2(5) . . ?
Nd1 O34 Nd3 103.91(19) . . ?
C71 O35 Nd1 123.1(8) . . ?
C74 O36 Nd6 127.8(8) . . ?
C77 O37 Nd5 128.8(8) . . ?
C80 O38 Nd2 132.6(6) . . ?
C83 O39 Nd4 126.8(8) . . ?
C86 O40 Nd2 123.0(7) . . ?
C89 O41 Nd3 125.5(7) . . ?
C80 O43 Nd2 139.0(6) . 2_665 ?
C32 O46 Nd5 153.3(6) . 2_665 ?
Nd6 O1W H1WA 111.0 . . ?
Nd6 O1W H1WB 111.2 . . ?
H1WA O1W H1WB 109.4 . . ?
Nd3 O2W H2WA 107.1 . . ?
Nd3 O2W H2WB 107.3 . . ?
H2WA O2W H2WB 107.0 . . ?
Nd4 O3W H3WA 136.5 . . ?
Nd4 O3W H3WB 100.9 . . ?
H3WA O3W H3WB 102.6 . . ?

loop_
_geom_bond_atom_site_label_1
_geom_bond_atom_site_label_2
_geom_bond_distance
_geom_bond_site_symmetry_2
_geom_bond_publ_flag
Nd1 O34 2.456(6) . ?
Nd1 O20 2.457(6) . ?
Nd1 O22 2.470(6) 1_455 ?
Nd1 O23 2.478(6) . ?
Nd1 O5 2.482(6) 1_465 ?
Nd1 O31 2.553(6) . ?
Nd1 O35 2.593(7) . ?
Nd1 O32 2.738(6) . ?
Nd1 C64 3.007(9) . ?
Nd2 O2 2.446(6) 2_575 ?
Nd2 O29 2.480(6) . ?
Nd2 O38 2.483(6) . ?
Nd2 O26 2.496(6) . ?
Nd2 O43 2.520(6) 2_665 ?
Nd2 O25 2.532(6) 2_665 ?
Nd2 O40 2.577(6) . ?
Nd2 O26 2.794(6) 2_665 ?
Nd2 C53 3.028(9) 2_665 ?
Nd3 O11 2.460(6) . ?
Nd3 O28 2.486(6) . ?
Nd3 O24 2.509(6) . ?
Nd3 O32 2.512(6) . ?
Nd3 O21 2.522(6) 1_455 ?
Nd3 O33 2.578(6) . ?
Nd3 O2W 2.590(5) . ?
Nd3 O41 2.617(6) . ?
Nd3 O34 2.887(6) . ?
Nd4 O1 2.412(7) 2_575 ?
Nd4 O3 2.426(6) 2_675 ?
Nd4 O15 2.459(7) 2_675 ?
Nd4 O16 2.474(6) . ?
Nd4 O4 2.491(6) . ?
Nd4 O30 2.493(6) . ?
Nd4 O39 2.591(7) . ?
Nd4 O3W 2.787(7) . ?
Nd5 O12 2.422(7) . ?
Nd5 O18 2.429(7) 2_766 ?
Nd5 O46 2.444(7) 2_665 ?
Nd5 O10 2.456(6) 1_455 ?
Nd5 O27 2.464(6) . ?
Nd5 O8 2.497(7) . ?
Nd5 O37 2.568(7) . ?
Nd6 O7 2.452(7) 1_565 ?
Nd6 O1W 2.445(8) . ?
Nd6 O6 2.454(7) 1_465 ?
Nd6 O19 2.482(6) . ?
Nd6 O17 2.488(7) 2_776 ?
Nd6 O9 2.490(7) 1_465 ?
Nd6 O14 2.511(6) 2_675 ?
Nd6 O36 2.612(8) . ?
C1 C2 1.373(11) . ?
C1 C6 1.392(12) . ?
C1 C7 1.516(11) . ?
C2 C3 1.373(11) . ?
C2 H2A 0.9300 . ?
C3 C4 1.416(12) . ?
C3 H3A 0.9300 . ?
C4 C5 1.373(12) . ?
C4 C8 1.521(12) . ?
C5 C6 1.373(12) . ?
C5 H5A 0.9300 . ?
C6 H6A 0.9300 . ?
C7 O2 1.250(10) . ?
C7 O1 1.259(10) . ?
C8 O3 1.235(10) . ?
C8 O4 1.250(10) . ?
C9 C14 1.378(11) . ?
C9 C10 1.398(12) . ?
C9 C15 1.513(12) . ?
C10 C11 1.358(12) . ?
C10 H10A 0.9300 . ?
C11 C12 1.369(11) . ?
C11 H11A 0.9300 . ?
C12 C13 1.406(12) . ?
C12 C16 1.537(12) . ?
C13 C14 1.365(11) . ?
C13 H13A 0.9300 . ?
C14 H14A 0.9300 . ?
C15 O6 1.230(11) . ?
C15 O5 1.245(10) . ?
C16 O8 1.221(11) . ?
C16 O7 1.245(10) . ?
C17 C18 1.368(12) . ?
C17 C22 1.375(12) . ?
C17 H17A 0.9300 . ?
C18 C19 1.405(12) . ?
C18 H18A 0.9300 . ?
C19 C20 1.370(12) . ?
C19 C23 1.541(12) . ?
C20 C21 1.378(12) . ?
C20 H20A 0.9300 . ?
C21 C22 1.393(12) . ?
C21 H21A 0.9300 . ?
C22 C24 1.509(11) . ?
C23 O10 1.220(11) . ?
C23 O9 1.249(11) . ?
C24 O12 1.237(10) . ?
C24 O11 1.254(10) . ?
C25 C26 1.386(11) . ?
C25 C30 1.394(11) . ?
C25 H25A 0.9300 . ?
C26 C27 1.375(12) . ?
C26 H26A 0.9300 . ?
C27 C28 1.404(12) . ?
C27 C31 1.510(12) . ?
C28 C29 1.387(12) . ?
C28 H28A 0.9300 . ?
C29 C30 1.372(12) . ?
C29 H29A 0.9300 . ?
C30 C32 1.508(11) . ?
C31 O15 1.250(11) . ?
C31 O16 1.258(10) . ?
C32 O46 1.250(11) . ?
C32 O14 1.265(10) . ?
C33 C34 1.373(12) . ?
C33 C38 1.402(12) . ?
C33 H33A 0.9300 . ?
C34 C35 1.410(11) . ?
C34 H34A 0.9300 . ?
C35 C36 1.389(12) . ?
C35 C39 1.511(11) . ?
C36 C37 1.367(12) . ?
C36 H36A 0.9300 . ?
C37 C38 1.395(12) . ?
C37 H37A 0.9300 . ?
C38 C40 1.510(12) . ?
C39 O20 1.233(10) . ?
C39 O19 1.264(10) . ?
C40 O17 1.234(11) . ?
C40 O18 1.279(11) . ?
C41 C46 1.375(12) . ?
C41 C42 1.378(12) . ?
C41 H41A 0.9300 . ?
C42 C43 1.376(13) . ?
C42 H42A 0.9300 . ?
C43 C44 1.356(12) . ?
C43 C48 1.533(12) . ?
C44 C45 1.370(12) . ?
C44 H44A 0.9300 . ?
C45 C46 1.364(13) . ?
C45 H45A 0.9300 . ?
C46 C47 1.497(12) . ?
C47 O22 1.256(11) . ?
C47 O21 1.274(11) . ?
C48 O24 1.257(11) . ?
C48 O23 1.269(10) . ?
C49 C52 1.375(12) . ?
C49 C50 1.395(12) . ?
C49 H49A 0.9300 . ?
C50 C51 1.379(12) . ?
C50 C53 1.500(11) . ?
C51 C55 1.378(12) . ?
C51 H51A 0.9300 . ?
C52 C56 1.388(12) . ?
C52 H52A 0.9300 . ?
C53 O25 1.250(10) . ?
C53 O26 1.264(10) . ?
C53 Nd2 3.028(9) 2_665 ?
C54 O28 1.231(10) . ?
C54 O27 1.246(10) . ?
C54 C56 1.528(11) . ?
C55 C56 1.393(12) . ?
C55 H55A 0.9300 . ?
C57 O29 1.244(10) . ?
C57 O30 1.269(10) . ?
C57 C58 1.511(11) . ?
C58 C63 1.372(12) . ?
C58 C59 1.385(12) . ?
C59 C60 1.389(12) . ?
C59 H59A 0.9300 . ?
C60 C61 1.378(12) . ?
C60 H60A 0.9300 . ?
C61 C62 1.391(12) . ?
C61 C64 1.523(12) . ?
C62 C63 1.388(12) . ?
C62 H62A 0.9300 . ?
C63 H63A 0.9300 . ?
C64 O31 1.236(11) . ?
C64 O32 1.264(10) . ?
C65 C66 1.370(12) 2_766 ?
C65 C67 1.373(12) . ?
C65 H65A 0.9300 . ?
C66 C65 1.370(12) 2_766 ?
C66 C67 1.384(13) . ?
C66 H66A 0.9300 . ?
C67 C68 1.501(12) . ?
C68 O34 1.241(10) . ?
C68 O33 1.266(11) . ?
C69 N1 1.467(15) . ?
C69 H69A 0.9600 . ?
C69 H69B 0.9600 . ?
C69 H69C 0.9600 . ?
C70 N1 1.440(15) . ?
C70 H70A 0.9600 . ?
C70 H70B 0.9600 . ?
C70 H70C 0.9600 . ?
C71 O35 1.237(13) . ?
C71 N1 1.316(14) . ?
C72 N2 1.465(13) . ?
C72 H72A 0.9600 . ?
C72 H72B 0.9600 . ?
C72 H72C 0.9600 . ?
C73 N2 1.415(13) . ?
C73 H73A 0.9600 . ?
C73 H73B 0.9600 . ?
C73 H73C 0.9600 . ?
C74 O36 1.236(13) . ?
C74 N2 1.310(13) . ?
C75 N3 1.401(15) . ?
C75 H75A 0.9600 . ?
C75 H75B 0.9600 . ?
C75 H75C 0.9600 . ?
C76 N3 1.484(15) . ?
C76 H76A 0.9600 . ?
C76 H76B 0.9600 . ?
C76 H76C 0.9600 . ?
C77 O37 1.244(14) . ?
C77 N3 1.329(14) . ?
C78 C79 1.364(11) 2_765 ?
C78 C90 1.384(12) . ?
C78 H78A 0.9300 . ?
C79 C78 1.364(11) 2_765 ?
C79 C90 1.380(12) . ?
C79 H79A 0.9300 . ?
C80 O38 1.253(10) . ?
C80 O43 1.255(10) . ?
C80 C90 1.526(11) . ?
C81 N5 1.390(15) . ?
C81 H81A 0.9600 . ?
C81 H81B 0.9600 . ?
C81 H81C 0.9600 . ?
C82 N5 1.478(15) . ?
C82 H82A 0.9600 . ?
C82 H82B 0.9600 . ?
C82 H82C 0.9600 . ?
C83 O39 1.280(14) . ?
C83 N5 1.294(14) . ?
C83 H83A 0.9300 . ?
C84 N6 1.422(13) . ?
C84 H84A 0.9600 . ?
C84 H84B 0.9600 . ?
C84 H84C 0.9600 . ?
C85 N6 1.464(13) . ?
C85 H85A 0.9600 . ?
C85 H85B 0.9600 . ?
C85 H85C 0.9600 . ?
C86 O40 1.229(12) . ?
C86 N6 1.343(12) . ?
C86 H86A 0.9300 . ?
C87 N7 1.434(13) . ?
C87 H87A 0.9600 . ?
C87 H87B 0.9600 . ?
C87 H87C 0.9600 . ?
C88 N7 1.479(13) . ?
C88 H88A 0.9600 . ?
C88 H88B 0.9600 . ?
C88 H88C 0.9600 . ?
C89 O41 1.241(12) . ?
C89 N7 1.307(12) . ?
C89 H89A 0.9300 . ?
C91 N4 1.419(14) . ?
C91 H91A 0.9600 . ?
C91 H91B 0.9600 . ?
C91 H91C 0.9600 . ?
C92 N4 1.440(14) . ?
C92 H92A 0.9600 . ?
C92 H92B 0.9600 . ?
C92 H92C 0.9600 . ?
C93 O44 1.222(13) . ?
C93 N4 1.326(14) . ?
C93 H93A 0.9300 . ?
C94 N8 1.475(16) . ?
C94 H94A 0.9600 . ?
C94 H94B 0.9600 . ?
C94 H94C 0.9600 . ?
C95 N8 1.427(16) . ?
C95 H95A 0.9600 . ?
C95 H95B 0.9600 . ?
C95 H95C 0.9600 . ?
C96 O45 1.238(15) . ?
C96 N8 1.278(16) . ?
C96 H96A 0.9300 . ?
C97 N9 1.430(13) . ?
C97 H97A 0.9600 . ?
C97 H97B 0.9600 . ?
C97 H97C 0.9600 . ?
C98 N9 1.446(13) . ?
C98 H98A 0.9600 . ?
C98 H98B 0.9600 . ?
C98 H98C 0.9600 . ?
C99 O47 1.190(12) . ?
C99 N9 1.333(13) . ?
C99 H99A 0.9300 . ?
O1 Nd4 2.412(7) 2_575 ?
O2 Nd2 2.446(6) 2_575 ?
O3 Nd4 2.426(6) 2_675 ?
O5 Nd1 2.482(6) 1_645 ?
O6 Nd6 2.454(7) 1_645 ?
O7 Nd6 2.452(7) 1_545 ?
O9 Nd6 2.490(7) 1_645 ?
O10 Nd5 2.456(6) 1_655 ?
O14 Nd6 2.511(6) 2_675 ?
O15 Nd4 2.459(7) 2_675 ?
O17 Nd6 2.488(7) 2_776 ?
O18 Nd5 2.429(7) 2_766 ?
O21 Nd3 2.522(6) 1_655 ?
O22 Nd1 2.470(6) 1_655 ?
O25 Nd2 2.532(6) 2_665 ?
O26 Nd2 2.794(6) 2_665 ?
O43 Nd2 2.520(6) 2_665 ?
O46 Nd5 2.444(7) 2_665 ?
O1W H1WA 0.8499 . ?
O1W H1WB 0.8502 . ?
O2W H2WA 0.8500 . ?
O2W H2WB 0.8500 . ?
O3W H3WA 0.8814 . ?
O3W H3WB 0.8771 . ?
